data_4069021
loop_
_publ_author_name
'Wakioka, Masayuki'
'Nakajima, Yumiko'
'Ozawa, Fumiyuki'

_publ_section_title
;
 Mechanism of C&#x2212;P Reductive Elimination
 fromtrans-[Pd(CH&#xE5FB;CHPh)Br(PMePh2)2]
;
_journal_issue 8
_journal_name_full Organometallics
_journal_page_first 2527
_journal_paper_doi 10.1021/om801207k
_journal_volume 28
_journal_year 2009
_chemical_formula_moiety 'C34 H33 Br P2 Pd'
_chemical_formula_sum 'C34 H33 Br P2 Pd'
_chemical_formula_weight 689.85
_chemical_melting_point 180
_chemical_name_systematic trans-(E)-styrylbromobis(methyldiphenylphosphine)palladium
_space_group_IT_number 2
_symmetry_cell_setting triclinic
_symmetry_Int_Tables_number 2
_symmetry_space_group_name_Hall '-P 1'
_symmetry_space_group_name_H-M 'P -1'
_atom_sites_solution_hydrogens geom
_atom_sites_solution_primary direct
_atom_sites_solution_secondary difmap
_audit_creation_method SHELXL-97
_cell_angle_alpha 85.512(12)
_cell_angle_beta 86.222(12)
_cell_angle_gamma 79.225(11)
_cell_formula_units_Z 2
_cell_length_a 7.263(3)
_cell_length_b 10.521(4)
_cell_length_c 20.015(8)
_cell_measurement_reflns_used 4757
_cell_measurement_temperature 173(2)
_cell_measurement_theta_max 27.4835
_cell_measurement_theta_min 3.0677
_cell_volume 1495.8(10)
_computing_structure_refinement 'SHELXL-97 (Sheldrick, 1997)'
_computing_structure_solution 'SHELXS-97 (Sheldrick, 1990)'
_diffrn_ambient_temperature 173(2)
_diffrn_measured_fraction_theta_full 0.958
_diffrn_measured_fraction_theta_max 0.958
_diffrn_radiation_monochromator graphite
_diffrn_radiation_probe x-ray
_diffrn_radiation_type MoK\a
_diffrn_radiation_wavelength 0.71070
_diffrn_reflns_av_R_equivalents 0.0340
_diffrn_reflns_av_sigmaI/netI 0.0404
_diffrn_reflns_limit_h_max 6
_diffrn_reflns_limit_h_min -9
_diffrn_reflns_limit_k_max 13
_diffrn_reflns_limit_k_min -9
_diffrn_reflns_limit_l_max 25
_diffrn_reflns_limit_l_min -25
_diffrn_reflns_number 12140
_diffrn_reflns_theta_full 27.48
_diffrn_reflns_theta_max 27.48
_diffrn_reflns_theta_min 3.09
_diffrn_source 'fine-focus sealed tube'
_diffrn_source_type 'Rigaku Mercury CCD diffractometer'
_exptl_absorpt_coefficient_mu 2.085
_exptl_absorpt_correction_T_max 0.8186
_exptl_absorpt_correction_T_min 0.4894
_exptl_absorpt_correction_type numerical
_exptl_crystal_colour 'pale yellow'
_exptl_crystal_density_diffrn 1.532
_exptl_crystal_density_method 'not measured'
_exptl_crystal_description block
_exptl_crystal_F_000 696
_exptl_crystal_recrystallization_method dichloromethane/diethylether
_exptl_crystal_size_max 0.40
_exptl_crystal_size_mid 0.20
_exptl_crystal_size_min 0.10
_refine_diff_density_max 0.806
_refine_diff_density_min -0.823
_refine_diff_density_rms 0.080
_refine_ls_extinction_method none
_refine_ls_goodness_of_fit_ref 1.058
_refine_ls_hydrogen_treatment constr
_refine_ls_matrix_type full
_refine_ls_number_parameters 345
_refine_ls_number_reflns 6577
_refine_ls_number_restraints 0
_refine_ls_restrained_S_all 1.058
_refine_ls_R_factor_all 0.0360
_refine_ls_R_factor_gt 0.0297
_refine_ls_shift/su_max 0.001
_refine_ls_shift/su_mean 0.000
_refine_ls_structure_factor_coef Fsqd
_refine_ls_weighting_details 'calc w=1/[\s^2^(Fo^2^)+(0.0378P)^2^+0.2709P] where P=(Fo^2^+2Fc^2^)/3'
_refine_ls_weighting_scheme calc
_refine_ls_wR_factor_gt 0.0726
_refine_ls_wR_factor_ref 0.0761
_reflns_number_gt 5758
_reflns_number_total 6577
_reflns_threshold_expression >2sigma(I)
_cod_data_source_file om801207k_si_002.cif
_cod_data_source_block (E)-1a
_cod_original_cell_volume 1495.9(10)
_cod_database_code 4069021

loop_
_symmetry_equiv_pos_as_xyz
'x, y, z'
'-x, -y, -z'

loop_
_atom_site_label
_atom_site_type_symbol
_atom_site_fract_x
_atom_site_fract_y
_atom_site_fract_z
_atom_site_U_iso_or_equiv
_atom_site_adp_type
_atom_site_occupancy
_atom_site_symmetry_multiplicity
_atom_site_calc_flag
_atom_site_refinement_flags
Pd1 Pd 0.03174(2) 0.300787(16) 0.264980(8) 0.01868(6) Uani 1 1 d .
P1 P 0.05726(8) 0.39520(5) 0.15722(3) 0.01893(12) Uani 1 1 d .
P2 P 0.02217(8) 0.19300(6) 0.36999(3) 0.01932(12) Uani 1 1 d .
Br1 Br -0.25164(4) 0.46606(3) 0.299963(13) 0.03599(8) Uani 1 1 d .
C1 C 0.2638(3) 0.1715(2) 0.24275(11) 0.0204(5) Uani 1 1 d .
H1 H 0.2433 0.0891 0.2319 0.024 Uiso 1 1 calc R
C2 C 0.4418(3) 0.1853(2) 0.24112(12) 0.0217(5) Uani 1 1 d .
H2 H 0.4683 0.2669 0.2507 0.026 Uiso 1 1 calc R
C3 C 0.6016(3) 0.0802(2) 0.22505(12) 0.0215(5) Uani 1 1 d .
C4 C 0.7632(3) 0.1083(2) 0.19003(13) 0.0251(5) Uani 1 1 d .
H3 H 0.7724 0.1962 0.1782 0.030 Uiso 1 1 calc R
C5 C 0.9108(3) 0.0109(3) 0.17216(13) 0.0298(6) Uani 1 1 d .
H4 H 1.0182 0.0321 0.1473 0.036 Uiso 1 1 calc R
C6 C 0.9014(3) -0.1174(2) 0.19068(13) 0.0287(5) Uani 1 1 d .
H5 H 1.0021 -0.1845 0.1785 0.034 Uiso 1 1 calc R
C7 C 0.7447(3) -0.1475(2) 0.22702(14) 0.0290(5) Uani 1 1 d .
H6 H 0.7391 -0.2352 0.2407 0.035 Uiso 1 1 calc R
C8 C 0.5961(3) -0.0503(2) 0.24357(13) 0.0265(5) Uani 1 1 d .
H7 H 0.4885 -0.0725 0.2679 0.032 Uiso 1 1 calc R
C9 C -0.1560(3) 0.5022(2) 0.12961(13) 0.0267(5) Uani 1 1 d .
H28 H -0.1348 0.5361 0.0833 0.040 Uiso 1 1 calc R
H29 H -0.1886 0.5744 0.1589 0.040 Uiso 1 1 calc R
H30 H -0.2590 0.4534 0.1319 0.040 Uiso 1 1 calc R
C10 C 0.2248(3) 0.5050(2) 0.14513(12) 0.0210(5) Uani 1 1 d .
C11 C 0.2751(3) 0.5610(2) 0.20044(12) 0.0259(5) Uani 1 1 d .
H8 H 0.2373 0.5318 0.2444 0.031 Uiso 1 1 calc R
C12 C 0.3802(3) 0.6592(2) 0.19157(14) 0.0302(6) Uani 1 1 d .
H9 H 0.4123 0.6982 0.2294 0.036 Uiso 1 1 calc R
C13 C 0.4381(3) 0.7001(2) 0.12765(14) 0.0302(6) Uani 1 1 d .
H10 H 0.5083 0.7682 0.1216 0.036 Uiso 1 1 calc R
C14 C 0.3944(4) 0.6424(3) 0.07233(14) 0.0325(6) Uani 1 1 d .
H11 H 0.4369 0.6693 0.0285 0.039 Uiso 1 1 calc R
C15 C 0.2882(4) 0.5451(2) 0.08120(13) 0.0293(5) Uani 1 1 d .
H12 H 0.2584 0.5054 0.0433 0.035 Uiso 1 1 calc R
C16 C 0.1204(3) 0.2874(2) 0.08883(11) 0.0207(5) Uani 1 1 d .
C17 C -0.0148(4) 0.2629(2) 0.04757(13) 0.0281(5) Uani 1 1 d .
H13 H -0.1421 0.3037 0.0545 0.034 Uiso 1 1 calc R
C18 C 0.0355(4) 0.1792(3) -0.00367(14) 0.0351(6) Uani 1 1 d .
H14 H -0.0578 0.1632 -0.0314 0.042 Uiso 1 1 calc R
C19 C 0.2189(4) 0.1194(3) -0.01447(14) 0.0361(6) Uani 1 1 d .
H15 H 0.2527 0.0623 -0.0496 0.043 Uiso 1 1 calc R
C20 C 0.3545(4) 0.1430(2) 0.02639(14) 0.0326(6) Uani 1 1 d .
H16 H 0.4816 0.1021 0.0190 0.039 Uiso 1 1 calc R
C21 C 0.3060(3) 0.2259(2) 0.07796(13) 0.0263(5) Uani 1 1 d .
H17 H 0.3997 0.2406 0.1059 0.032 Uiso 1 1 calc R
C22 C -0.2119(3) 0.1708(3) 0.40104(14) 0.0331(6) Uani 1 1 d .
H31 H -0.2040 0.1204 0.4444 0.050 Uiso 1 1 calc R
H32 H -0.2658 0.1244 0.3688 0.050 Uiso 1 1 calc R
H33 H -0.2919 0.2557 0.4066 0.050 Uiso 1 1 calc R
C23 C 0.1106(3) 0.2805(2) 0.43165(12) 0.0213(5) Uani 1 1 d .
C24 C 0.2410(4) 0.3589(3) 0.40980(14) 0.0329(6) Uani 1 1 d .
H18 H 0.2832 0.3638 0.3639 0.039 Uiso 1 1 calc R
C25 C 0.3091(4) 0.4296(3) 0.45527(16) 0.0414(7) Uani 1 1 d .
H19 H 0.3981 0.4826 0.4403 0.050 Uiso 1 1 calc R
C26 C 0.2485(4) 0.4236(3) 0.52202(15) 0.0378(7) Uani 1 1 d .
H20 H 0.2932 0.4741 0.5526 0.045 Uiso 1 1 calc R
C27 C 0.1234(4) 0.3445(3) 0.54426(14) 0.0385(7) Uani 1 1 d .
H21 H 0.0839 0.3389 0.5904 0.046 Uiso 1 1 calc R
C28 C 0.0541(4) 0.2725(3) 0.49947(13) 0.0311(6) Uani 1 1 d .
H22 H -0.0320 0.2178 0.5152 0.037 Uiso 1 1 calc R
C29 C 0.1588(3) 0.0288(2) 0.37889(11) 0.0235(5) Uani 1 1 d .
C30 C 0.0996(4) -0.0685(3) 0.34684(13) 0.0321(6) Uani 1 1 d .
H23 H -0.0128 -0.0499 0.3234 0.039 Uiso 1 1 calc R
C31 C 0.2068(5) -0.1931(3) 0.34952(15) 0.0412(7) Uani 1 1 d .
H24 H 0.1666 -0.2595 0.3278 0.049 Uiso 1 1 calc R
C32 C 0.3698(5) -0.2212(3) 0.38314(15) 0.0464(8) Uani 1 1 d .
H25 H 0.4423 -0.3064 0.3844 0.056 Uiso 1 1 calc R
C33 C 0.4278(5) -0.1252(3) 0.41511(15) 0.0451(8) Uani 1 1 d .
H26 H 0.5395 -0.1447 0.4390 0.054 Uiso 1 1 calc R
C34 C 0.3241(4) -0.0005(2) 0.41248(13) 0.0325(6) Uani 1 1 d .
H27 H 0.3664 0.0655 0.4338 0.039 Uiso 1 1 calc R

loop_
_atom_site_aniso_label
_atom_site_aniso_U_11
_atom_site_aniso_U_22
_atom_site_aniso_U_33
_atom_site_aniso_U_23
_atom_site_aniso_U_13
_atom_site_aniso_U_12
Pd1 0.01922(10) 0.01841(10) 0.01694(9) -0.00067(6) -0.00078(6) 0.00005(6)
P1 0.0199(3) 0.0179(3) 0.0175(3) -0.0003(2) -0.0018(2) 0.0003(2)
P2 0.0200(3) 0.0200(3) 0.0172(3) -0.0003(2) -0.0002(2) -0.0025(2)
Br1 0.03765(16) 0.03471(15) 0.02670(14) -0.00199(11) 0.00355(11) 0.01445(11)
C1 0.0230(11) 0.0181(11) 0.0194(11) 0.0017(8) -0.0020(9) -0.0034(9)
C2 0.0232(12) 0.0175(11) 0.0230(12) 0.0007(9) 0.0007(9) -0.0020(9)
C3 0.0192(11) 0.0237(11) 0.0219(12) -0.0014(9) -0.0047(9) -0.0035(9)
C4 0.0199(12) 0.0257(12) 0.0306(13) 0.0008(10) -0.0024(10) -0.0067(9)
C5 0.0180(12) 0.0400(15) 0.0310(14) -0.0034(11) -0.0003(10) -0.0044(10)
C6 0.0204(12) 0.0320(14) 0.0327(14) -0.0098(11) -0.0050(10) 0.0021(10)
C7 0.0288(13) 0.0197(12) 0.0379(15) -0.0028(10) -0.0061(11) -0.0013(10)
C8 0.0236(12) 0.0234(12) 0.0320(13) 0.0013(10) -0.0009(10) -0.0047(10)
C9 0.0243(12) 0.0270(13) 0.0255(12) -0.0002(10) -0.0051(10) 0.0044(10)
C10 0.0220(11) 0.0168(11) 0.0226(12) -0.0013(9) -0.0036(9) 0.0016(9)
C11 0.0250(12) 0.0273(13) 0.0239(12) -0.0044(10) 0.0000(10) -0.0006(10)
C12 0.0239(12) 0.0303(13) 0.0372(15) -0.0106(11) -0.0046(11) -0.0024(10)
C13 0.0211(12) 0.0265(13) 0.0432(16) 0.0003(11) -0.0041(11) -0.0051(10)
C14 0.0328(14) 0.0322(14) 0.0326(14) 0.0071(11) -0.0031(11) -0.0099(11)
C15 0.0357(14) 0.0306(13) 0.0230(12) -0.0001(10) -0.0041(10) -0.0095(11)
C16 0.0272(12) 0.0166(11) 0.0178(11) 0.0008(8) -0.0015(9) -0.0033(9)
C17 0.0302(13) 0.0294(13) 0.0245(13) -0.0015(10) -0.0046(10) -0.0040(10)
C18 0.0443(16) 0.0324(14) 0.0311(14) -0.0065(11) -0.0127(12) -0.0079(12)
C19 0.0523(18) 0.0266(13) 0.0286(14) -0.0111(11) -0.0030(12) -0.0014(12)
C20 0.0360(15) 0.0245(13) 0.0340(15) -0.0079(10) -0.0016(11) 0.0049(10)
C21 0.0284(13) 0.0219(12) 0.0276(13) -0.0038(10) -0.0029(10) -0.0004(10)
C22 0.0240(13) 0.0411(15) 0.0336(15) 0.0014(12) 0.0031(11) -0.0078(11)
C23 0.0224(11) 0.0177(11) 0.0222(12) -0.0028(9) -0.0035(9) 0.0020(9)
C24 0.0389(15) 0.0327(14) 0.0295(14) 0.0004(11) -0.0040(11) -0.0129(12)
C25 0.0477(18) 0.0315(15) 0.0495(19) -0.0025(13) -0.0110(14) -0.0156(13)
C26 0.0359(15) 0.0309(14) 0.0470(18) -0.0154(12) -0.0163(13) 0.0030(12)
C27 0.0326(15) 0.0537(18) 0.0267(14) -0.0135(12) -0.0037(11) 0.0035(13)
C28 0.0265(13) 0.0415(15) 0.0259(13) -0.0048(11) -0.0007(10) -0.0066(11)
C29 0.0330(13) 0.0196(11) 0.0157(11) 0.0012(8) 0.0034(9) -0.0018(9)
C30 0.0440(16) 0.0299(14) 0.0237(13) -0.0036(10) 0.0051(11) -0.0114(12)
C31 0.068(2) 0.0227(13) 0.0333(15) -0.0060(11) 0.0208(14) -0.0145(13)
C32 0.072(2) 0.0206(13) 0.0364(16) 0.0059(11) 0.0163(15) 0.0081(13)
C33 0.0535(19) 0.0375(16) 0.0344(16) 0.0028(12) -0.0041(14) 0.0160(14)
C34 0.0393(15) 0.0264(13) 0.0285(14) -0.0002(10) -0.0051(11) 0.0030(11)

loop_
_atom_type_symbol
_atom_type_description
_atom_type_scat_dispersion_real
_atom_type_scat_dispersion_imag
_atom_type_scat_source
C C 0.0033 0.0016 'International Tables Vol C Tables 4.2.6.8 and 6.1.1.4'
H H 0.0000 0.0000 'International Tables Vol C Tables 4.2.6.8 and 6.1.1.4'
Br Br -0.2901 2.4595 'International Tables Vol C Tables 4.2.6.8 and 6.1.1.4'
P P 0.1023 0.0942 'International Tables Vol C Tables 4.2.6.8 and 6.1.1.4'
Pd Pd -0.9988 1.0072 'International Tables Vol C Tables 4.2.6.8 and 6.1.1.4'

loop_
_geom_angle_atom_site_label_1
_geom_angle_atom_site_label_2
_geom_angle_atom_site_label_3
_geom_angle
C1 Pd1 P2 87.50(7)
C1 Pd1 P1 88.32(7)
P2 Pd1 P1 175.67(2)
C1 Pd1 Br1 176.29(7)
P2 Pd1 Br1 90.08(3)
P1 Pd1 Br1 94.15(2)
C10 P1 C16 103.90(11)
C10 P1 C9 100.75(11)
C16 P1 C9 103.06(11)
C10 P1 Pd1 114.85(8)
C16 P1 Pd1 117.64(8)
C9 P1 Pd1 114.53(9)
C23 P2 C22 106.72(12)
C23 P2 C29 104.62(11)
C22 P2 C29 102.74(12)
C23 P2 Pd1 110.72(8)
C22 P2 Pd1 114.12(9)
C29 P2 Pd1 116.94(8)
C2 C1 Pd1 128.85(18)
C1 C2 C3 123.4(2)
C4 C3 C8 117.5(2)
C4 C3 C2 120.7(2)
C8 C3 C2 121.8(2)
C5 C4 C3 121.5(2)
C6 C5 C4 119.9(2)
C7 C6 C5 119.7(2)
C8 C7 C6 120.3(2)
C7 C8 C3 121.1(2)
C15 C10 C11 119.0(2)
C15 C10 P1 121.33(18)
C11 C10 P1 119.28(18)
C12 C11 C10 120.3(2)
C13 C12 C11 119.9(2)
C12 C13 C14 120.4(2)
C13 C14 C15 119.7(2)
C14 C15 C10 120.6(2)
C21 C16 C17 118.8(2)
C21 C16 P1 119.94(18)
C17 C16 P1 121.28(18)
C18 C17 C16 120.5(2)
C19 C18 C17 120.5(2)
C18 C19 C20 119.4(2)
C21 C20 C19 120.6(2)
C20 C21 C16 120.2(2)
C28 C23 C24 119.0(2)
C28 C23 P2 122.83(19)
C24 C23 P2 118.20(19)
C25 C24 C23 119.9(3)
C26 C25 C24 120.6(3)
C27 C26 C25 119.9(3)
C26 C27 C28 120.3(3)
C27 C28 C23 120.3(3)
C34 C29 C30 119.2(2)
C34 C29 P2 122.54(19)
C30 C29 P2 118.2(2)
C31 C30 C29 119.5(3)
C32 C31 C30 120.8(3)
C31 C32 C33 119.7(3)
C32 C33 C34 120.3(3)
C33 C34 C29 120.5(3)

loop_
_geom_bond_atom_site_label_1
_geom_bond_atom_site_label_2
_geom_bond_distance
Pd1 C1 2.007(2)
Pd1 P2 2.3121(10)
Pd1 P1 2.3139(10)
Pd1 Br1 2.5324(8)
P1 C10 1.822(2)
P1 C16 1.826(2)
P1 C9 1.826(2)
P2 C23 1.813(2)
P2 C22 1.821(3)
P2 C29 1.826(2)
C1 C2 1.325(3)
C2 C3 1.484(3)
C3 C4 1.395(3)
C3 C8 1.401(3)
C4 C5 1.387(3)
C5 C6 1.385(4)
C6 C7 1.384(4)
C7 C8 1.383(3)
C10 C15 1.392(3)
C10 C11 1.393(3)
C11 C12 1.390(4)
C12 C13 1.381(4)
C13 C14 1.385(4)
C14 C15 1.387(4)
C16 C21 1.394(3)
C16 C17 1.396(3)
C17 C18 1.390(4)
C18 C19 1.374(4)
C19 C20 1.389(4)
C20 C21 1.388(3)
C23 C28 1.393(3)
C23 C24 1.397(3)
C24 C25 1.389(4)
C25 C26 1.379(4)
C26 C27 1.374(4)
C27 C28 1.392(4)
C29 C34 1.387(4)
C29 C30 1.396(4)
C30 C31 1.393(4)
C31 C32 1.373(5)
C32 C33 1.380(5)
C33 C34 1.384(4)

loop_
_geom_torsion_atom_site_label_1
_geom_torsion_atom_site_label_2
_geom_torsion_atom_site_label_3
_geom_torsion_atom_site_label_4
_geom_torsion
C1 Pd1 P1 C10 -80.99(11)
Br1 Pd1 P1 C10 96.24(8)
C1 Pd1 P1 C16 41.79(11)
Br1 Pd1 P1 C16 -140.98(9)
C1 Pd1 P1 C9 163.08(11)
Br1 Pd1 P1 C9 -19.69(9)
C1 Pd1 P2 C23 101.77(11)
Br1 Pd1 P2 C23 -75.42(8)
C1 Pd1 P2 C22 -137.81(12)
Br1 Pd1 P2 C22 45.00(11)
C1 Pd1 P2 C29 -17.90(11)
Br1 Pd1 P2 C29 164.91(9)
P2 Pd1 C1 C2 -101.6(2)
P1 Pd1 C1 C2 79.6(2)
Pd1 C1 C2 C3 178.73(17)
C1 C2 C3 C4 145.7(2)
C1 C2 C3 C8 -33.7(4)
C8 C3 C4 C5 2.1(4)
C2 C3 C4 C5 -177.3(2)
C3 C4 C5 C6 -1.7(4)
C4 C5 C6 C7 -0.1(4)
C5 C6 C7 C8 1.5(4)
C6 C7 C8 C3 -1.0(4)
C4 C3 C8 C7 -0.7(4)
C2 C3 C8 C7 178.7(2)
C16 P1 C10 C15 34.9(2)
C9 P1 C10 C15 -71.6(2)
Pd1 P1 C10 C15 164.76(17)
C16 P1 C10 C11 -152.11(18)
C9 P1 C10 C11 101.4(2)
Pd1 P1 C10 C11 -22.2(2)
C15 C10 C11 C12 2.7(3)
P1 C10 C11 C12 -170.45(18)
C10 C11 C12 C13 -1.2(4)
C11 C12 C13 C14 -1.0(4)
C12 C13 C14 C15 1.5(4)
C13 C14 C15 C10 0.1(4)
C11 C10 C15 C14 -2.2(4)
P1 C10 C15 C14 170.8(2)
C10 P1 C16 C21 50.9(2)
C9 P1 C16 C21 155.65(19)
Pd1 P1 C16 C21 -77.3(2)
C10 P1 C16 C17 -130.4(2)
C9 P1 C16 C17 -25.7(2)
Pd1 P1 C16 C17 101.39(19)
C21 C16 C17 C18 -0.4(4)
P1 C16 C17 C18 -179.1(2)
C16 C17 C18 C19 0.0(4)
C17 C18 C19 C20 0.1(4)
C18 C19 C20 C21 0.3(4)
C19 C20 C21 C16 -0.7(4)
C17 C16 C21 C20 0.8(4)
P1 C16 C21 C20 179.47(19)
C22 P2 C23 C28 28.0(2)
C29 P2 C23 C28 -80.5(2)
Pd1 P2 C23 C28 152.73(18)
C22 P2 C23 C24 -152.1(2)
C29 P2 C23 C24 99.5(2)
Pd1 P2 C23 C24 -27.3(2)
C28 C23 C24 C25 -1.4(4)
P2 C23 C24 C25 178.6(2)
C23 C24 C25 C26 -0.2(4)
C24 C25 C26 C27 1.7(4)
C25 C26 C27 C28 -1.5(4)
C26 C27 C28 C23 -0.2(4)
C24 C23 C28 C27 1.7(4)
P2 C23 C28 C27 -178.4(2)
C23 P2 C29 C34 -16.0(2)
C22 P2 C29 C34 -127.3(2)
Pd1 P2 C29 C34 106.9(2)
C23 P2 C29 C30 168.17(19)
C22 P2 C29 C30 56.8(2)
Pd1 P2 C29 C30 -69.0(2)
C34 C29 C30 C31 0.4(4)
P2 C29 C30 C31 176.38(19)
C29 C30 C31 C32 -0.1(4)
C30 C31 C32 C33 0.4(4)
C31 C32 C33 C34 -1.0(5)
C32 C33 C34 C29 1.3(4)
C30 C29 C34 C33 -1.0(4)
P2 C29 C34 C33 -176.8(2)
